data_4001721
loop_
_publ_author_name
'Woodward, P.M.'
'Park, J.-H.'
'Parise, J.B.'
'Stafsudd, O.'
'Reeder, R.J.'
'Lubomirsky, I.'

_publ_section_title
;
 Synthesis, structure, and dielectric properties of (Bi0.5 Ag0.5) Ti O3
;
_journal_name_full 'Chemistry of Materials (1,1989-)'
_journal_page_first 177
_journal_page_last 183
_journal_volume 11
_journal_year 1999
_chemical_formula_sum 'Ag0.456 Bi0.544 O3 Ti'
_chemical_name_systematic 'Bismuth silver titanate (0.5/0.5/1)'
_space_group_IT_number 72
_symmetry_space_group_name_Hall '-I 2 2c'
_symmetry_space_group_name_H-M 'I b a m'
_cell_angle_alpha 90
_cell_angle_beta 90
_cell_angle_gamma 90
_cell_formula_units_Z 4
_cell_length_a 5.51664
_cell_length_b 5.51664
_cell_length_c 7.8134
_cell_volume 237.788
_citation_journal_id_ASTM CMATEX
_cod_data_source_file silver0-1_86.cif
_cod_data_source_block Ag0.456Bi0.544O3Ti1
_cod_original_cell_volume 237.7877
_cod_original_formula_sum 'Ag0.456 Bi0.544 O3 Ti1'
_cod_database_code 4001721

loop_
_symmetry_equiv_pos_as_xyz
x,y,z
-x,-y,z
x,-y,-z+1/2
-x,y,-z+1/2
-x,-y,-z
x,y,-z
-x,y,z-1/2
x,-y,z-1/2
x+1/2,y+1/2,z+1/2
-x+1/2,-y+1/2,z+1/2
x+1/2,-y+1/2,-z+1
-x+1/2,y+1/2,-z+1
-x+1/2,-y+1/2,-z+1/2
x+1/2,y+1/2,-z+1/2
-x+1/2,y+1/2,z
x+1/2,-y+1/2,z

loop_
_atom_site_label
_atom_site_type_symbol
_atom_site_fract_x
_atom_site_fract_y
_atom_site_fract_z
_atom_site_occupancy
Ag1 Ag+1 0.5 0 0.25 0.456
Ti1 Ti+4 0 0 0 1
Bi1 Bi+3 0.5 0 0.25 0.544
O2 O-2 0.217 0.717 0 1
O1 O-2 0 0 0.25 1
